data_1577331
loop_
_publ_author_name
'Arvidson, Jacob'
'Shaikh, Saad'
'Tanaka, Masahiro'
'Pawale, Tejal'
'Dawson, Andrew'
'Li, Xiao'
'Nesterov, Vladimir'
'Kobori, Yasuhiro'
'Das, Somnath'
'Wang, Hong'

_publ_section_title
;
 Linearly Acenaphthylene-Fused Pentacene Exhibiting Efficient Singlet
 Fission
;
_journal_name_full 'Chemical Science'
_journal_paper_doi 10.1039/D5SC08246C
_journal_year 2026
_chemical_formula_moiety 'C38 H22'
_chemical_formula_sum 'C38 H22'
_chemical_formula_weight 478.55
_space_group_crystal_system monoclinic
_space_group_IT_number 14
_space_group_name_Hall '-P 2ybc'
_space_group_name_H-M_alt 'P 1 21/c 1'
_atom_sites_solution_hydrogens geom
_atom_sites_solution_primary dual
_audit_creation_date 2023-02-13
_audit_creation_method
;
Olex2 1.5-ac5-024
(compiled 2022.04.12 svn.rca3783a0 for Rigaku Oxford Diffraction, GUI svn.r6498)
;
_audit_update_record
;
2025-05-10 deposited with the CCDC.	2026-05-28 downloaded from the CCDC.
;
_cell_angle_alpha 90
_cell_angle_beta 92.0277(18)
_cell_angle_gamma 90
_cell_formula_units_Z 2
_cell_length_a 5.21884(11)
_cell_length_b 8.77359(18)
_cell_length_c 26.1039(5)
_cell_measurement_reflns_used 5787
_cell_measurement_temperature 149.99(10)
_cell_measurement_theta_max 80.5350
_cell_measurement_theta_min 3.3870
_cell_volume 1194.50(4)
_computing_cell_refinement 'CrysAlisPro 1.171.42.81a (Rigaku OD, 2023)'
_computing_data_collection 'CrysAlisPro 1.171.42.81a (Rigaku OD, 2023)'
_computing_data_reduction 'CrysAlisPro 1.171.42.81a (Rigaku OD, 2023)'
_computing_molecular_graphics 'Olex2 1.5-ac5-024 (Dolomanov et al., 2009)'
_computing_publication_material 'Olex2 1.5-ac5-024 (Dolomanov et al., 2009)'
_computing_structure_refinement 'SHELXL 2018/3 (Sheldrick, 2015)'
_computing_structure_solution 'SHELXT  (Sheldrick, 2015)'
_diffrn_ambient_environment N~2~
_diffrn_ambient_temperature 149.99(10)
_diffrn_detector 'Hybrid Pixel Array Detector'
_diffrn_detector_area_resol_mean 10.0000
_diffrn_detector_type HyPix
_diffrn_measured_fraction_theta_full 0.999
_diffrn_measured_fraction_theta_max 0.996
_diffrn_measurement_details
;
List of Runs (angles in degrees, time in seconds):

  # Type    Start    End  Width  t~exp~   \w     \q     \k     \f   Frames
#--------------------------------------------------------------------------
  1  \w    -38.00 -12.00   0.50    0.58    --    0.00  85.00 -12.00   52
  2  \w    -14.00  11.00   0.50    0.58    --    0.00 -85.00-131.00   50
  3  \w      8.00  43.00   0.50    0.58    --    0.00  85.00 -12.00   70
  4  \w   -103.00 -20.00   0.50    2.34    --  -64.25  85.00 -12.00  166
  5  \w   -137.00-112.00   0.50    2.34    --  -64.25 -85.00-131.00   50
  6  \w    102.00 147.00   0.50    2.34    --   64.25  85.00 -12.00   90
  7  \w   -118.00 -91.00   0.50    2.34    -- -103.75  85.00 -12.00   54
  8  \w    146.00 172.00   0.50    2.34    --  125.25  85.00 -12.00   52
  9  \w    115.00 140.00   0.50    2.34    --  125.25  85.00 -12.00   50
 10  \w     96.00 133.00   0.50    2.34    --  125.25 -85.00-131.00   74
 11  \w    -88.00 -42.00   0.50    0.58    --    0.00 178.00  90.00   92
 12  \w      2.00  27.00   0.50    0.58    --    0.00 -99.00 -30.00   50
 13  \w   -103.00 -78.00   0.50    2.34    --  -64.25-125.00  30.00   50
 14  \w   -144.00 -91.00   0.50    2.34    --  -64.25 -77.00 150.00  106
 15  \w    -25.00  15.00   0.50    2.34    --   64.25 -19.00  90.00   80
 16  \w    -24.00  15.00   0.50    2.34    --   64.25 -19.00-120.00   78
 17  \w    -24.00  13.00   0.50    2.34    --   64.25 -19.00 -30.00   74
 18  \w    -18.00  16.00   0.50    2.34    --   64.25 -19.00 120.00   68
 19  \w     20.00  45.00   0.50    2.34    --   64.25 -85.00-131.00   50
 20  \w   -146.00 -87.00   0.50    2.34    -- -103.75 -37.00 -90.00  118
 21  \w   -152.00-127.00   0.50    2.34    -- -103.75 -85.00-131.00   50
 22  \w     90.00 121.00   0.50    2.34    --  125.25  50.00 -60.00   62
 23  \w     45.00  95.00   0.50    2.34    --  125.25 -77.00-180.00  100
 24  \w    141.00 166.00   0.50    2.34    --  125.25  50.00 -60.00   50
 25  \w    116.00 168.00   0.50    2.34    --  125.25  77.00  90.00  104
 26  \w    139.00 164.00   0.50    2.34    --  125.25  63.00   0.00   50
 27  \w     88.00 145.00   0.50    2.34    --  125.25 178.00 -90.00  114
 28  \w     86.00 166.00   0.50    2.34    --  125.25  37.00  90.00  160
 29  \w     86.00 136.00   0.50    2.34    --  125.25  37.00   0.00  100
 30  \w     48.00  97.00   0.50    2.34    --  125.25-111.00 -30.00   98
 31  \w     56.00  81.00   0.50    2.34    --  125.25 -77.00-150.00   50
 32  \w     76.00 104.00   0.50    2.34    --  125.25 -91.00   0.00   56
 33  \w     97.00 178.00   0.50    2.34    --  125.25  50.00 120.00  162
 34  \w    139.00 165.00   0.50    2.34    --  125.25  77.00-120.00   52
 35  \w     46.00  71.00   0.50    2.34    --  125.25 -86.00  89.51   50
 36  \w    113.00 164.00   0.50    2.34    --  125.25 -86.00  89.51  102
 37  \w     90.00 142.00   0.50    2.34    --  125.25  37.00-180.00  104
 38  \w     63.00  89.00   0.50    2.34    --  125.25 -77.00 -90.00   52
 39  \w     45.00  70.00   0.50    2.34    --  125.25 -77.00  30.00   50
 40  \w     84.00 109.00   0.50    2.34    --  125.25-111.00-150.00   50
 41  \w    125.00 150.00   0.50    2.34    --  125.25  37.00 120.00   50
 42  \w     93.00 118.00   0.50    2.34    --  125.25  77.00-180.00   50
 43  \w     75.00 137.00   0.50    2.34    --  125.25 178.00  90.00  124
 44  \w     42.00  67.00   0.50    2.34    --  125.25 -91.00  90.00   50
 45  \w     54.00  79.00   0.50    2.34    --  125.25-111.00  90.00   50
;
_diffrn_measurement_device 'four-circle diffractometer'
_diffrn_measurement_device_type 'XtaLAB Synergy, Dualflex, HyPix'
_diffrn_measurement_method '\w scans'
_diffrn_orient_matrix_type 'CrysAlisPro convention (1999,Acta A55,543-557)'
_diffrn_orient_matrix_UB_11 -0.0029260000
_diffrn_orient_matrix_UB_12 0.0489995000
_diffrn_orient_matrix_UB_13 -0.0566778000
_diffrn_orient_matrix_UB_21 0.1409716000
_diffrn_orient_matrix_UB_22 -0.1479427000
_diffrn_orient_matrix_UB_23 -0.0137961000
_diffrn_orient_matrix_UB_31 -0.2594900000
_diffrn_orient_matrix_UB_32 -0.0809298000
_diffrn_orient_matrix_UB_33 -0.0092318000
_diffrn_radiation_monochromator mirror
_diffrn_radiation_probe x-ray
_diffrn_radiation_type 'Cu K\a'
_diffrn_radiation_wavelength 1.54184
_diffrn_reflns_av_R_equivalents 0.0220
_diffrn_reflns_av_unetI/netI 0.0260
_diffrn_reflns_Laue_measured_fraction_full 0.999
_diffrn_reflns_Laue_measured_fraction_max 0.996
_diffrn_reflns_limit_h_max 6
_diffrn_reflns_limit_h_min -6
_diffrn_reflns_limit_k_max 11
_diffrn_reflns_limit_k_min -10
_diffrn_reflns_limit_l_max 33
_diffrn_reflns_limit_l_min -32
_diffrn_reflns_number 8458
_diffrn_reflns_point_group_measured_fraction_full 0.999
_diffrn_reflns_point_group_measured_fraction_max 0.996
_diffrn_reflns_theta_full 67.684
_diffrn_reflns_theta_max 81.025
_diffrn_reflns_theta_min 3.388
_diffrn_source 'micro-focus sealed X-ray tube'
_diffrn_source_type 'PhotonJet (Cu) X-ray Source'
_exptl_absorpt_coefficient_mu 0.574
_exptl_absorpt_correction_T_max 1.00000
_exptl_absorpt_correction_T_min 0.91710
_exptl_absorpt_correction_type multi-scan
_exptl_absorpt_process_details
;
CrysAlisPro 1.171.42.81a (Rigaku Oxford Diffraction, 2023)
Empirical absorption correction using spherical harmonics,
implemented in SCALE3 ABSPACK scaling algorithm.
;
_exptl_crystal_colour 'metallic dark bronze'
_exptl_crystal_density_diffrn 1.331
_exptl_crystal_description prism
_exptl_crystal_F_000 500
_exptl_crystal_size_max 0.07
_exptl_crystal_size_mid 0.03
_exptl_crystal_size_min 0.02
_refine_diff_density_max 0.197
_refine_diff_density_min -0.163
_refine_diff_density_rms 0.041
_refine_ls_extinction_method none
_refine_ls_goodness_of_fit_ref 1.059
_refine_ls_hydrogen_treatment constr
_refine_ls_matrix_type full
_refine_ls_number_parameters 172
_refine_ls_number_reflns 2614
_refine_ls_number_restraints 0
_refine_ls_restrained_S_all 1.059
_refine_ls_R_factor_all 0.0480
_refine_ls_R_factor_gt 0.0432
_refine_ls_shift/su_max 0.000
_refine_ls_shift/su_mean 0.000
_refine_ls_structure_factor_coef Fsqd
_refine_ls_weighting_details 'w=1/[\s^2^(Fo^2^)+(0.0438P)^2^+0.6048P] where P=(Fo^2^+2Fc^2^)/3'
_refine_ls_weighting_scheme calc
_refine_ls_wR_factor_gt 0.1147
_refine_ls_wR_factor_ref 0.1179
_reflns_Friedel_coverage 0.000
_reflns_number_gt 2308
_reflns_number_total 2614
_reflns_threshold_expression 'I > 2\s(I)'
_cod_data_source_file d5sc08246c2.cif
_cod_data_source_block str1229lt150kcu50mm_auto
_cod_database_code 1577331
_shelx_shelxl_version_number 2018/3
_chemical_oxdiff_formula 'C38 H22'
_shelx_space_group_comment
;
The symmetry employed for this shelxl refinement is uniquely defined
by the following loop, which should always be used as a source of
symmetry information in preference to the above space-group names.
They are only intended as comments.
;
_shelx_estimated_absorpt_t_max 0.989
_shelx_estimated_absorpt_t_min 0.961
_olex2_refinement_description
;
1. Fixed Uiso
 At 1.2 times of:
  All C(H) groups
2.a Aromatic/amide H refined with riding coordinates:
 C2(H2), C4(H4), C5(H5), C6(H6), C7(H7), C9(H9), C15(H15), C16(H16), C17(H17),
 C18(H18), C19(H19)
;
_olex2_submission_special_instructions 'No special instructions were received'
_oxdiff_exptl_absorpt_empirical_details
;
Empirical correction (ABSPACK) includes:
- Absorption correction using spherical harmonics
- Frame scaling
;
_oxdiff_exptl_absorpt_empirical_full_max 1.337
_oxdiff_exptl_absorpt_empirical_full_min 0.649

loop_
_space_group_symop_operation_xyz
'x, y, z'
'-x, y+1/2, -z+1/2'
'-x, -y, -z'
'x, -y-1/2, z-1/2'

loop_
_atom_site_label
_atom_site_type_symbol
_atom_site_fract_x
_atom_site_fract_y
_atom_site_fract_z
_atom_site_U_iso_or_equiv
_atom_site_adp_type
_atom_site_occupancy
_atom_site_site_symmetry_order
_atom_site_calc_flag
_atom_site_refinement_flags_posn
_atom_site_refinement_flags_adp
_atom_site_refinement_flags_occupancy
_atom_site_disorder_assembly
_atom_site_disorder_group
C1 C 0.8432(2) -0.03528(15) 0.45555(5) 0.0246(3) Uani 1 1 d . . . . .
C2 C 0.6835(3) -0.07215(16) 0.41268(5) 0.0265(3) Uani 1 1 d . . . . .
H2 H 0.708410 -0.021088 0.381152 0.032 Uiso 1 1 calc R U . . .
C3 C 0.4914(3) -0.18058(15) 0.41510(5) 0.0264(3) Uani 1 1 d . . . . .
C4 C 0.3288(3) -0.21869(17) 0.37177(5) 0.0310(3) Uani 1 1 d . . . . .
H4 H 0.350618 -0.167848 0.340089 0.037 Uiso 1 1 calc R U . . .
C5 C 0.1435(3) -0.32650(18) 0.37523(6) 0.0345(3) Uani 1 1 d . . . . .
H5 H 0.037024 -0.349884 0.346021 0.041 Uiso 1 1 calc R U . . .
C6 C 0.1071(3) -0.40492(17) 0.42221(6) 0.0345(3) Uani 1 1 d . . . . .
H6 H -0.022137 -0.480788 0.423978 0.041 Uiso 1 1 calc R U . . .
C7 C 0.2559(3) -0.37197(17) 0.46443(6) 0.0311(3) Uani 1 1 d . . . . .
H7 H 0.229067 -0.424932 0.495527 0.037 Uiso 1 1 calc R U . . .
C8 C 0.4528(3) -0.25857(15) 0.46284(5) 0.0265(3) Uani 1 1 d . . . . .
C9 C 0.6052(3) -0.22111(15) 0.50551(5) 0.0264(3) Uani 1 1 d . . . . .
H9 H 0.576651 -0.271255 0.537055 0.032 Uiso 1 1 calc R U . . .
C10 C 0.8010(2) -0.11109(15) 0.50362(5) 0.0247(3) Uani 1 1 d . . . . .
C11 C 1.0429(2) 0.07394(15) 0.45246(5) 0.0248(3) Uani 1 1 d . . . . .
C12 C 1.0930(3) 0.14675(16) 0.40501(5) 0.0268(3) Uani 1 1 d . . . . .
C13 C 1.1522(3) 0.21079(16) 0.36657(5) 0.0286(3) Uani 1 1 d . . . . .
C14 C 1.2375(3) 0.29712(15) 0.32375(5) 0.0261(3) Uani 1 1 d . . . . .
C15 C 1.4595(3) 0.38500(19) 0.32920(6) 0.0349(3) Uani 1 1 d . . . . .
H15 H 1.558096 0.382094 0.360482 0.042 Uiso 1 1 calc R U . . .
C16 C 1.5376(3) 0.47644(19) 0.28942(6) 0.0371(4) Uani 1 1 d . . . . .
H16 H 1.688477 0.536385 0.293617 0.045 Uiso 1 1 calc R U . . .
C17 C 1.3963(3) 0.48069(17) 0.24356(6) 0.0340(3) Uani 1 1 d . . . . .
H17 H 1.448168 0.544827 0.216495 0.041 Uiso 1 1 calc R U . . .
C18 C 1.1796(3) 0.39136(19) 0.23729(6) 0.0361(3) Uani 1 1 d . . . . .
H18 H 1.084427 0.393001 0.205592 0.043 Uiso 1 1 calc R U . . .
C19 C 1.0998(3) 0.29933(17) 0.27681(5) 0.0319(3) Uani 1 1 d . . . . .
H19 H 0.951300 0.237632 0.272010 0.038 Uiso 1 1 calc R U . . .

loop_
_atom_site_aniso_label
_atom_site_aniso_U_11
_atom_site_aniso_U_22
_atom_site_aniso_U_33
_atom_site_aniso_U_23
_atom_site_aniso_U_13
_atom_site_aniso_U_12
C1 0.0261(6) 0.0237(6) 0.0242(6) 0.0004(5) 0.0038(5) 0.0028(5)
C2 0.0291(7) 0.0270(7) 0.0238(6) 0.0012(5) 0.0040(5) 0.0026(5)
C3 0.0271(6) 0.0255(6) 0.0266(6) -0.0022(5) 0.0028(5) 0.0035(5)
C4 0.0328(7) 0.0328(7) 0.0275(7) -0.0006(6) 0.0010(5) 0.0006(6)
C5 0.0337(7) 0.0359(8) 0.0336(7) -0.0049(6) -0.0032(6) -0.0019(6)
C6 0.0331(7) 0.0302(7) 0.0403(8) -0.0041(6) 0.0026(6) -0.0058(6)
C7 0.0320(7) 0.0283(7) 0.0333(7) 0.0007(6) 0.0043(6) -0.0012(6)
C8 0.0271(7) 0.0235(6) 0.0291(7) -0.0014(5) 0.0044(5) 0.0024(5)
C9 0.0294(7) 0.0249(6) 0.0251(6) 0.0018(5) 0.0042(5) 0.0013(5)
C10 0.0265(6) 0.0230(6) 0.0248(6) -0.0003(5) 0.0040(5) 0.0032(5)
C11 0.0280(6) 0.0238(6) 0.0228(6) 0.0010(5) 0.0045(5) 0.0031(5)
C12 0.0287(7) 0.0256(6) 0.0262(6) -0.0005(5) 0.0005(5) 0.0004(5)
C13 0.0322(7) 0.0269(7) 0.0268(6) 0.0006(5) 0.0017(5) 0.0010(5)
C14 0.0299(7) 0.0241(6) 0.0245(6) 0.0003(5) 0.0050(5) 0.0029(5)
C15 0.0330(7) 0.0419(8) 0.0297(7) 0.0013(6) -0.0009(6) -0.0053(6)
C16 0.0344(8) 0.0391(8) 0.0383(8) 0.0007(7) 0.0056(6) -0.0084(6)
C17 0.0420(8) 0.0302(7) 0.0303(7) 0.0046(6) 0.0111(6) 0.0000(6)
C18 0.0430(8) 0.0397(8) 0.0255(7) 0.0043(6) -0.0014(6) -0.0019(7)
C19 0.0344(7) 0.0328(7) 0.0286(7) 0.0010(6) 0.0000(6) -0.0058(6)

loop_
_atom_type_symbol
_atom_type_description
_atom_type_scat_dispersion_real
_atom_type_scat_dispersion_imag
_atom_type_scat_source
C C 0.0181 0.0091 'International Tables Vol C Tables 4.2.6.8 and 6.1.1.4'
H H 0.0000 0.0000 'International Tables Vol C Tables 4.2.6.8 and 6.1.1.4'

loop_
_geom_angle_atom_site_label_1
_geom_angle_atom_site_label_2
_geom_angle_atom_site_label_3
_geom_angle
_geom_angle_site_symmetry_1
_geom_angle_site_symmetry_3
_geom_angle_publ_flag
C2 C1 C10 118.72(12) . . ?
C2 C1 C11 121.63(12) . . ?
C11 C1 C10 119.66(12) . . ?
C1 C2 H2 119.0 . . ?
C3 C2 C1 122.02(12) . . ?
C3 C2 H2 119.0 . . ?
C2 C3 C4 122.34(13) . . ?
C2 C3 C8 119.26(12) . . ?
C4 C3 C8 118.41(12) . . ?
C3 C4 H4 119.5 . . ?
C5 C4 C3 120.95(13) . . ?
C5 C4 H4 119.5 . . ?
C4 C5 H5 119.6 . . ?
C4 C5 C6 120.71(14) . . ?
C6 C5 H5 119.6 . . ?
C5 C6 H6 119.8 . . ?
C7 C6 C5 120.43(14) . . ?
C7 C6 H6 119.8 . . ?
C6 C7 H7 119.5 . . ?
C6 C7 C8 121.01(14) . . ?
C8 C7 H7 119.5 . . ?
C7 C8 C3 118.49(13) . . ?
C9 C8 C3 119.25(12) . . ?
C9 C8 C7 122.26(13) . . ?
C8 C9 H9 118.9 . . ?
C8 C9 C10 122.10(12) . . ?
C10 C9 H9 118.9 . . ?
C9 C10 C1 118.64(12) . . ?
C9 C10 C11 121.69(12) . 3_756 ?
C11 C10 C1 119.67(12) 3_756 . ?
C1 C11 C10 120.66(12) . 3_756 ?
C1 C11 C12 120.61(12) . . ?
C10 C11 C12 118.72(12) 3_756 . ?
C13 C12 C11 175.29(15) . . ?
C12 C13 C14 174.45(15) . . ?
C15 C14 C13 119.48(12) . . ?
C15 C14 C19 118.75(13) . . ?
C19 C14 C13 121.74(13) . . ?
C14 C15 H15 119.7 . . ?
C16 C15 C14 120.61(13) . . ?
C16 C15 H15 119.7 . . ?
C15 C16 H16 119.9 . . ?
C17 C16 C15 120.15(14) . . ?
C17 C16 H16 119.9 . . ?
C16 C17 H17 120.1 . . ?
C18 C17 C16 119.75(13) . . ?
C18 C17 H17 120.1 . . ?
C17 C18 H18 119.7 . . ?
C17 C18 C19 120.60(14) . . ?
C19 C18 H18 119.7 . . ?
C14 C19 H19 119.9 . . ?
C18 C19 C14 120.10(13) . . ?
C18 C19 H19 119.9 . . ?

loop_
_geom_bond_atom_site_label_1
_geom_bond_atom_site_label_2
_geom_bond_distance
_geom_bond_site_symmetry_2
_geom_bond_publ_flag
C1 C2 1.4089(18) . ?
C1 C10 1.4441(18) . ?
C1 C11 1.4201(18) . ?
C2 H2 0.9500 . ?
C2 C3 1.3854(19) . ?
C3 C4 1.4295(19) . ?
C3 C8 1.4420(19) . ?
C4 H4 0.9500 . ?
C4 C5 1.358(2) . ?
C5 H5 0.9500 . ?
C5 C6 1.425(2) . ?
C6 H6 0.9500 . ?
C6 C7 1.357(2) . ?
C7 H7 0.9500 . ?
C7 C8 1.4318(19) . ?
C8 C9 1.3851(19) . ?
C9 H9 0.9500 . ?
C9 C10 1.4080(19) . ?
C10 C11 1.4207(18) 3_756 ?
C11 C12 1.4261(18) . ?
C12 C13 1.200(2) . ?
C13 C14 1.4343(18) . ?
C14 C15 1.395(2) . ?
C14 C19 1.3986(19) . ?
C15 H15 0.9500 . ?
C15 C16 1.385(2) . ?
C16 H16 0.9500 . ?
C16 C17 1.384(2) . ?
C17 H17 0.9500 . ?
C17 C18 1.381(2) . ?
C18 H18 0.9500 . ?
C18 C19 1.386(2) . ?
C19 H19 0.9500 . ?

loop_
_geom_torsion_atom_site_label_1
_geom_torsion_atom_site_label_2
_geom_torsion_atom_site_label_3
_geom_torsion_atom_site_label_4
_geom_torsion
_geom_torsion_site_symmetry_1
_geom_torsion_site_symmetry_2
_geom_torsion_site_symmetry_3
_geom_torsion_site_symmetry_4
_geom_torsion_publ_flag
C1 C2 C3 C4 -179.95(13) . . . . ?
C1 C2 C3 C8 0.0(2) . . . . ?
C2 C1 C10 C9 1.23(18) . . . . ?
C2 C1 C10 C11 -179.02(12) . . . 3_756 ?
C2 C1 C11 C10 179.00(12) . . . 3_756 ?
C2 C1 C11 C12 -1.94(19) . . . . ?
C2 C3 C4 C5 179.41(14) . . . . ?
C2 C3 C8 C7 -179.05(12) . . . . ?
C2 C3 C8 C9 1.33(19) . . . . ?
C3 C4 C5 C6 -0.2(2) . . . . ?
C3 C8 C9 C10 -1.3(2) . . . . ?
C4 C3 C8 C7 0.86(19) . . . . ?
C4 C3 C8 C9 -178.76(12) . . . . ?
C4 C5 C6 C7 0.6(2) . . . . ?
C5 C6 C7 C8 -0.2(2) . . . . ?
C6 C7 C8 C3 -0.5(2) . . . . ?
C6 C7 C8 C9 179.10(14) . . . . ?
C7 C8 C9 C10 179.07(13) . . . . ?
C8 C3 C4 C5 -0.5(2) . . . . ?
C8 C9 C10 C1 0.0(2) . . . . ?
C8 C9 C10 C11 -179.71(12) . . . 3_756 ?
C10 C1 C2 C3 -1.2(2) . . . . ?
C10 C1 C11 C10 -1.0(2) . . . 3_756 ?
C10 C1 C11 C12 178.06(12) . . . . ?
C11 C1 C2 C3 178.77(12) . . . . ?
C11 C1 C10 C9 -178.77(12) . . . . ?
C11 C1 C10 C11 1.0(2) . . . 3_756 ?
C13 C14 C15 C16 -176.13(14) . . . . ?
C13 C14 C19 C18 176.04(14) . . . . ?
C14 C15 C16 C17 -0.4(2) . . . . ?
C15 C14 C19 C18 -2.1(2) . . . . ?
C15 C16 C17 C18 -1.1(2) . . . . ?
C16 C17 C18 C19 1.1(2) . . . . ?
C17 C18 C19 C14 0.5(2) . . . . ?
C19 C14 C15 C16 2.0(2) . . . . ?
